data_9005733
loop_
_publ_author_name
'Brigatti M F'
'Caprilli E'
'Funiciello R'
'Giordano G'
'Mottana A'
'Poppi L'

_publ_section_title
;
 Crystal chemisty of ferroan phlogopites from the Albano maar lake
 (Colli Albani volcano, central Italy)
 Sample: 6B
;
_journal_name_full 'European Journal of Mineralogy'
_journal_page_first 611
_journal_page_last 621
_journal_paper_doi 10.1127/0935-1221/2005/0017-0611
_journal_volume 17
_journal_year 2006
_chemical_compound_source 'Colli Albani volcano, central Italy'
_chemical_formula_sum 'Al1.452 Ba0.005 Fe0.597 K0.994 Mg1.848 O12 Si2.896 Ti0.144'
_chemical_name_mineral Phlogopite
_space_group_IT_number 12
_symmetry_space_group_name_Hall '-C 2y'
_symmetry_space_group_name_H-M 'C 1 2/m 1'
_cell_angle_alpha 90
_cell_angle_beta 99.98
_cell_angle_gamma 90
_cell_formula_units_Z 2
_cell_length_a 5.3235
_cell_length_b 9.217
_cell_length_c 10.243
_cell_volume 494.985
_database_code_amcsd 0007124
_exptl_crystal_density_diffrn 2.933
_cod_original_formula_sum 'Ba.005 K.994 Al1.452 Ti.144 Fe.597 Mg1.848 Si2.896 O12'
_cod_database_code 9005733

loop_
_space_group_symop_operation_xyz
x,y,z
1/2+x,1/2+y,z
x,-y,z
1/2+x,1/2-y,z
-x,y,-z
1/2-x,1/2+y,-z
-x,-y,-z
1/2-x,1/2-y,-z

loop_
_atom_site_aniso_label
_atom_site_aniso_U_11
_atom_site_aniso_U_22
_atom_site_aniso_U_33
_atom_site_aniso_U_12
_atom_site_aniso_U_13
_atom_site_aniso_U_23
BaA 0.03175 0.03185 0.02836 0.00000 0.00536 0.00000
KA 0.03175 0.03185 0.02836 0.00000 0.00536 0.00000
AlM1 0.00808 0.00646 0.01444 0.00000 0.00348 0.00000
TiM1 0.00808 0.00646 0.01444 0.00000 0.00348 0.00000
Fe2+M1 0.00808 0.00646 0.01444 0.00000 0.00348 0.00000
MgM1 0.00808 0.00646 0.01444 0.00000 0.00348 0.00000
AlM2 0.00668 0.00990 0.01237 0.00000 0.00134 0.00000
TiM2 0.00668 0.00990 0.01237 0.00000 0.00134 0.00000
Fe2+M2 0.00668 0.00990 0.01237 0.00000 0.00134 0.00000
MgM2 0.00668 0.00990 0.01237 0.00000 0.00134 0.00000
SiT 0.00641 0.00689 0.00980 0.00000 0.00161 0.00000
AlT 0.00641 0.00689 0.00980 0.00000 0.00161 0.00000
O1 0.02465 0.01291 0.01444 0.00000 -0.00134 0.00000
O2 0.01601 0.02195 0.01547 -0.00465 0.00348 -0.00377
O3 0.00961 0.00904 0.01186 0.00000 0.00188 0.00047
O4 0.00933 0.01033 0.01186 0.00000 0.00188 0.00000

loop_
_atom_site_label
_atom_site_fract_x
_atom_site_fract_y
_atom_site_fract_z
_atom_site_occupancy
_atom_site_U_iso_or_equiv
_atom_site_type_symbol
_atom_site_attached_hydrogens
BaA 0.00000 0.50000 0.00000 0.00500 0.03065 Ba 0
KA 0.00000 0.50000 0.00000 0.99400 0.03065 K 0
AlM1 0.00000 0.00000 0.50000 0.11600 0.00950 Al 0
TiM1 0.00000 0.00000 0.50000 0.04800 0.00950 Ti 0
Fe2+M1 0.00000 0.00000 0.50000 0.19900 0.00950 Fe 0
MgM1 0.00000 0.00000 0.50000 0.61600 0.00950 Mg 0
AlM2 0.00000 0.33440 0.50000 0.11600 0.00975 Al 0
TiM2 0.00000 0.33440 0.50000 0.04800 0.00975 Ti 0
Fe2+M2 0.00000 0.33440 0.50000 0.19900 0.00975 Fe 0
MgM2 0.00000 0.33440 0.50000 0.61600 0.00975 Mg 0
SiT 0.07550 0.16680 0.22680 0.72400 0.00785 Si 0
AlT 0.07550 0.16680 0.22680 0.27600 0.00785 Al 0
O1 0.00830 0.00000 0.17030 1.00000 0.01798 O 0
O2 0.33080 0.22550 0.17020 1.00000 0.01773 O 0
O3 0.13030 0.16720 0.39170 1.00000 0.01013 O 0
O4 0.13270 0.50000 0.39860 1.00000 0.01064 O 0

loop_
_cod_changelog_entry_id
_cod_changelog_entry_author
_cod_changelog_entry_date
_cod_changelog_entry_text
1
;cod-tools version 3.8.0
Id: cif_guess_AMCSD_atom_types 9581 2023-05-17 12:35:41Z saulius
;
2023-05-23T09:13:35+03:00
;Derived atom types and hydrogen counts
from atom names that follow the AMCSD naming convention
(Wat == water, O-H == hydroxyl).
;

loop_
_cod_related_entry_id
_cod_related_entry_database
_cod_related_entry_code
1 AMCSD 0007124
